data_7062043
loop_
_publ_author_name
'Decker, David'
'Drexler, Hans-Joachim'
'Baumann, Wolfgang'
'Rei\&s, Fabian'
'Beweries, Torsten'

_publ_section_title
;
 Catalytic dehydrocoupling of methylamine borane using Yamashita's
 [Ir(PBP)] boryl complex -- characterisation of a novel highly fluxional
 Ir tetrahydride
;
_journal_issue 46
_journal_name_full 'New Journal of Chemistry'
_journal_page_first 22314
_journal_page_last 22321
_journal_paper_doi 10.1039/D2NJ04914G
_journal_volume 46
_journal_year 2022
_chemical_formula_moiety 'C24 H48 B Ir N2 P2, C7 H8'
_chemical_formula_sum 'C31 H56 B Ir N2 P2'
_chemical_formula_weight 721.72
_chemical_properties_physical Air-sensitive,Moisture-sensitive
_space_group_crystal_system monoclinic
_space_group_IT_number 14
_space_group_name_Hall '-P 2ybc'
_space_group_name_H-M_alt 'P 1 21/c 1'
_atom_sites_solution_hydrogens mixed
_audit_creation_method SHELXL-2014/7
_audit_update_record
;
2022-09-01 deposited with the CCDC.	2022-11-03 downloaded from the CCDC.
;
_cell_angle_alpha 90
_cell_angle_beta 106.885(2)
_cell_angle_gamma 90
_cell_formula_units_Z 4
_cell_length_a 19.1126(7)
_cell_length_b 15.5043(6)
_cell_length_c 11.6052(4)
_cell_measurement_reflns_used 9921
_cell_measurement_temperature 150(2)
_cell_measurement_theta_max 69.74
_cell_measurement_theta_min 2.42
_cell_volume 3290.7(2)
_computing_cell_refinement 'SAINT (Bruker, 2013)'
_computing_data_collection 'APEX2 (Bruker, 2014)'
_computing_data_reduction 'CELL_NOW (Sheldrick, 2008) and SAINT'
_computing_structure_refinement 'SHELXL-2014/7 (Sheldrick, 2015)'
_computing_structure_solution 'SHELXS-97 (Sheldrick, 2008)'
_diffrn_ambient_temperature 150(2)
_diffrn_detector_area_resol_mean 8.3333
_diffrn_measured_fraction_theta_full 0.995
_diffrn_measured_fraction_theta_max 0.995
_diffrn_measurement_device_type 'Bruker APEX-II CCD'
_diffrn_measurement_method '\f and \w scans'
_diffrn_radiation_monochromator multilayer
_diffrn_radiation_source microfocus
_diffrn_radiation_type CuK\a
_diffrn_radiation_wavelength 1.54178
_diffrn_reflns_av_R_equivalents 0.0855
_diffrn_reflns_av_unetI/netI 0.0698
_diffrn_reflns_Laue_measured_fraction_full 0.995
_diffrn_reflns_Laue_measured_fraction_max 0.995
_diffrn_reflns_limit_h_max 22
_diffrn_reflns_limit_h_min -22
_diffrn_reflns_limit_k_max 18
_diffrn_reflns_limit_k_min -18
_diffrn_reflns_limit_l_max 12
_diffrn_reflns_limit_l_min -13
_diffrn_reflns_number 5445
_diffrn_reflns_point_group_measured_fraction_full 0.995
_diffrn_reflns_point_group_measured_fraction_max 0.995
_diffrn_reflns_theta_full 64.042
_diffrn_reflns_theta_max 64.042
_diffrn_reflns_theta_min 2.416
_exptl_absorpt_coefficient_mu 8.919
_exptl_absorpt_correction_T_max 0.75
_exptl_absorpt_correction_T_min 0.48
_exptl_absorpt_correction_type multi-scan
_exptl_absorpt_process_details 'TWINABS (Sheldrick, 2008)'
_exptl_crystal_colour colourless
_exptl_crystal_density_diffrn 1.457
_exptl_crystal_description plate
_exptl_crystal_F_000 1472
_exptl_crystal_size_max 0.180
_exptl_crystal_size_mid 0.120
_exptl_crystal_size_min 0.060
_refine_diff_density_max 2.201
_refine_diff_density_min -1.491
_refine_diff_density_rms 0.169
_refine_ls_extinction_method none
_refine_ls_goodness_of_fit_ref 1.080
_refine_ls_hydrogen_treatment mixed
_refine_ls_matrix_type full
_refine_ls_number_parameters 363
_refine_ls_number_reflns 5445
_refine_ls_number_restraints 2
_refine_ls_restrained_S_all 1.079
_refine_ls_R_factor_all 0.0769
_refine_ls_R_factor_gt 0.0614
_refine_ls_shift/su_max 0.027
_refine_ls_shift/su_mean 0.000
_refine_ls_structure_factor_coef Fsqd
_refine_ls_weighting_details 'w=1/[\s^2^(Fo^2^)+(0.0679P)^2^+14.0672P] where P=(Fo^2^+2Fc^2^)/3'
_refine_ls_weighting_scheme calc
_refine_ls_wR_factor_gt 0.1423
_refine_ls_wR_factor_ref 0.1519
_reflns_Friedel_coverage 0.000
_reflns_number_gt 4370
_reflns_number_total 5445
_reflns_threshold_expression 'I > 2\s(I)'
_cod_data_source_file d2nj04914g3.cif
_cod_data_source_block ax2387twin4neu
_cod_depositor_comments 'Adding full bibliography for 7062043--7062044.cif.'
_cod_original_sg_symbol_H-M 'P 21/c'
_cod_database_code 7062043
_shelx_shelxl_version_number 2014/7
_shelx_space_group_comment
;
The symmetry employed for this shelxl refinement is uniquely defined
by the following loop, which should always be used as a source of
symmetry information in preference to the above space-group names.
They are only intended as comments.
;
_shelx_estimated_absorpt_t_min 0.297
_shelx_estimated_absorpt_t_max 0.617

loop_
_space_group_symop_operation_xyz
'x, y, z'
'-x, y+1/2, -z+1/2'
'-x, -y, -z'
'x, -y-1/2, z-1/2'

loop_
_atom_site_label
_atom_site_type_symbol
_atom_site_fract_x
_atom_site_fract_y
_atom_site_fract_z
_atom_site_U_iso_or_equiv
_atom_site_adp_type
_atom_site_occupancy
_atom_site_site_symmetry_order
_atom_site_calc_flag
_atom_site_refinement_flags_posn
_atom_site_refinement_flags_adp
_atom_site_refinement_flags_occupancy
_atom_site_disorder_assembly
_atom_site_disorder_group
Ir1 Ir 0.25946(2) 0.49957(2) 0.23488(3) 0.03320(16) Uani 1 1 d D . . . .
P1 P 0.23308(11) 0.43935(13) 0.04346(17) 0.0351(4) Uani 1 1 d . . . . .
P2 P 0.31833(11) 0.58153(13) 0.40280(16) 0.0346(4) Uani 1 1 d . . . . .
N1 N 0.3654(5) 0.5176(5) 0.0787(7) 0.0450(17) Uani 1 1 d . . . . .
N2 N 0.4077(4) 0.5892(5) 0.2589(6) 0.0435(16) Uani 1 1 d . . . . .
B1 B 0.3536(5) 0.5312(7) 0.1917(8) 0.041(2) Uani 1 1 d . . . . .
C1 C 0.4205(4) 0.5731(6) 0.0707(7) 0.0401(18) Uani 1 1 d . . . . .
C2 C 0.4484(5) 0.5898(6) -0.0243(7) 0.046(2) Uani 1 1 d . . . . .
H2 H 0.4310 0.5596 -0.0984 0.056 Uiso 1 1 calc R U . . .
C3 C 0.5034(5) 0.6528(8) -0.0081(8) 0.052(2) Uani 1 1 d . . . . .
H3 H 0.5226 0.6659 -0.0728 0.062 Uiso 1 1 calc R U . . .
C4 C 0.5300(5) 0.6963(6) 0.0999(8) 0.046(2) Uani 1 1 d . . . . .
H4 H 0.5681 0.7375 0.1090 0.055 Uiso 1 1 calc R U . . .
C5 C 0.5013(5) 0.6801(6) 0.1959(8) 0.0413(18) Uani 1 1 d . . . . .
H5 H 0.5185 0.7111 0.2693 0.050 Uiso 1 1 calc R U . . .
C6 C 0.4472(5) 0.6178(6) 0.1819(7) 0.0391(17) Uani 1 1 d . . . . .
C7 C 0.3086(5) 0.4800(6) -0.0179(8) 0.044(2) Uani 1 1 d . . . . .
H7A H 0.3287 0.4316 -0.0541 0.053 Uiso 1 1 calc R U . . .
H7B H 0.2889 0.5237 -0.0813 0.053 Uiso 1 1 calc R U . . .
C8 C 0.4009(5) 0.6303(6) 0.3677(7) 0.0407(18) Uani 1 1 d . . . . .
H8A H 0.3942 0.6933 0.3552 0.049 Uiso 1 1 calc R U . . .
H8B H 0.4455 0.6202 0.4354 0.049 Uiso 1 1 calc R U . . .
C9 C 0.2430(5) 0.3173(6) 0.0363(8) 0.0424(18) Uani 1 1 d . . . . .
C10 C 0.2354(7) 0.2831(6) -0.0897(9) 0.063(3) Uani 1 1 d . . . . .
H10A H 0.2472 0.2214 -0.0853 0.094 Uiso 1 1 calc R U . . .
H10B H 0.2691 0.3142 -0.1244 0.094 Uiso 1 1 calc R U . . .
H10C H 0.1851 0.2916 -0.1405 0.094 Uiso 1 1 calc R U . . .
C11 C 0.1859(6) 0.2733(6) 0.0851(9) 0.056(2) Uani 1 1 d . . . . .
H11A H 0.1370 0.2835 0.0299 0.084 Uiso 1 1 calc R U . . .
H11B H 0.1885 0.2971 0.1645 0.084 Uiso 1 1 calc R U . . .
H11C H 0.1955 0.2112 0.0922 0.084 Uiso 1 1 calc R U . . .
C12 C 0.3187(6) 0.2950(7) 0.1196(10) 0.061(3) Uani 1 1 d . . . . .
H12A H 0.3250 0.2322 0.1234 0.091 Uiso 1 1 calc R U . . .
H12B H 0.3236 0.3175 0.2004 0.091 Uiso 1 1 calc R U . . .
H12C H 0.3563 0.3210 0.0883 0.091 Uiso 1 1 calc R U . . .
C13 C 0.1473(5) 0.4791(6) -0.0728(8) 0.0430(19) Uani 1 1 d . . . . .
C14 C 0.1462(7) 0.5770(7) -0.0604(11) 0.075(4) Uani 1 1 d . . . . .
H14A H 0.1034 0.6005 -0.1207 0.112 Uiso 1 1 calc R U . . .
H14B H 0.1908 0.6013 -0.0729 0.112 Uiso 1 1 calc R U . . .
H14C H 0.1439 0.5921 0.0204 0.112 Uiso 1 1 calc R U . . .
C15 C 0.0811(6) 0.4443(10) -0.0435(11) 0.070(3) Uani 1 1 d . . . . .
H15A H 0.0843 0.4581 0.0403 0.105 Uiso 1 1 calc R U . . .
H15B H 0.0789 0.3816 -0.0545 0.105 Uiso 1 1 calc R U . . .
H15C H 0.0369 0.4706 -0.0971 0.105 Uiso 1 1 calc R U . . .
C16 C 0.1438(7) 0.4575(10) -0.2040(9) 0.076(3) Uani 1 1 d . . . . .
H16A H 0.1399 0.3949 -0.2158 0.115 Uiso 1 1 calc R U . . .
H16B H 0.1882 0.4784 -0.2207 0.115 Uiso 1 1 calc R U . . .
H16C H 0.1010 0.4856 -0.2588 0.115 Uiso 1 1 calc R U . . .
C17 C 0.3624(6) 0.5191(6) 0.5465(8) 0.044(2) Uani 1 1 d . . . . .
C18 C 0.4041(6) 0.4436(6) 0.5092(8) 0.049(2) Uani 1 1 d . . . . .
H18A H 0.4313 0.4116 0.5811 0.074 Uiso 1 1 calc R U . . .
H18B H 0.4383 0.4664 0.4681 0.074 Uiso 1 1 calc R U . . .
H18C H 0.3691 0.4049 0.4547 0.074 Uiso 1 1 calc R U . . .
C19 C 0.4171(7) 0.5719(8) 0.6449(8) 0.067(3) Uani 1 1 d . . . . .
H19A H 0.3905 0.6144 0.6785 0.100 Uiso 1 1 calc R U . . .
H19B H 0.4513 0.6017 0.6097 0.100 Uiso 1 1 calc R U . . .
H19C H 0.4444 0.5331 0.7089 0.100 Uiso 1 1 calc R U . . .
C20 C 0.3027(7) 0.4808(8) 0.5961(10) 0.065(3) Uani 1 1 d . . . . .
H20A H 0.3252 0.4426 0.6640 0.097 Uiso 1 1 calc R U . . .
H20B H 0.2679 0.4479 0.5325 0.097 Uiso 1 1 calc R U . . .
H20C H 0.2768 0.5276 0.6232 0.097 Uiso 1 1 calc R U . . .
C21 C 0.2694(5) 0.6797(6) 0.4332(8) 0.0432(19) Uani 1 1 d . . . . .
C22 C 0.2465(7) 0.7319(7) 0.3165(8) 0.060(3) Uani 1 1 d . . . . .
H22A H 0.2167 0.7812 0.3266 0.090 Uiso 1 1 calc R U . . .
H22B H 0.2179 0.6953 0.2508 0.090 Uiso 1 1 calc R U . . .
H22C H 0.2902 0.7527 0.2971 0.090 Uiso 1 1 calc R U . . .
C23 C 0.2009(6) 0.6551(7) 0.4662(11) 0.062(3) Uani 1 1 d . . . . .
H23A H 0.2145 0.6261 0.5446 0.093 Uiso 1 1 calc R U . . .
H23B H 0.1711 0.6162 0.4048 0.093 Uiso 1 1 calc R U . . .
H23C H 0.1727 0.7072 0.4705 0.093 Uiso 1 1 calc R U . . .
C24 C 0.3163(6) 0.7389(7) 0.5307(10) 0.060(3) Uani 1 1 d . . . . .
H24A H 0.2886 0.7910 0.5366 0.090 Uiso 1 1 calc R U . . .
H24B H 0.3607 0.7550 0.5098 0.090 Uiso 1 1 calc R U . . .
H24C H 0.3298 0.7087 0.6082 0.090 Uiso 1 1 calc R U . . .
C31 C 0.0378(6) 0.3797(8) 0.3681(9) 0.061(3) Uani 1 1 d . . . . .
C32 C 0.0562(6) 0.3452(8) 0.2720(9) 0.059(3) Uani 1 1 d . . . . .
H32 H 0.0913 0.3734 0.2417 0.071 Uiso 1 1 calc R U . . .
C33 C 0.0238(7) 0.2694(10) 0.2187(12) 0.075(3) Uani 1 1 d . . . . .
H33 H 0.0371 0.2453 0.1526 0.090 Uiso 1 1 calc R U . . .
C34 C -0.0259(8) 0.2304(9) 0.2607(14) 0.087(4) Uani 1 1 d . . . . .
H34 H -0.0485 0.1789 0.2233 0.104 Uiso 1 1 calc R U . . .
C35 C -0.0454(7) 0.2636(8) 0.3580(13) 0.074(3) Uani 1 1 d . . . . .
H35 H -0.0801 0.2345 0.3880 0.089 Uiso 1 1 calc R U . . .
C36 C -0.0142(6) 0.3386(8) 0.4103(11) 0.066(3) Uani 1 1 d . . . . .
H36 H -0.0281 0.3625 0.4757 0.079 Uiso 1 1 calc R U . . .
C37 C 0.0740(9) 0.4591(10) 0.4234(14) 0.085(4) Uani 1 1 d . . . . .
H37A H 0.0483 0.5091 0.3790 0.127 Uiso 1 1 calc R U . . .
H37B H 0.1248 0.4591 0.4209 0.127 Uiso 1 1 calc R U . . .
H37C H 0.0731 0.4622 0.5073 0.127 Uiso 1 1 calc R U . . .
H1IR H 0.256(4) 0.582(5) 0.161(6) 0.015(16) Uiso 1 1 d . . . . .
H2IR H 0.3251(18) 0.469(5) 0.253(7) 0.025(19) Uiso 1 1 d D . . . .
H3IR H 0.237(6) 0.410(7) 0.299(9) 0.06(3) Uiso 1 1 d . . . . .
H4IR H 0.1963(19) 0.533(5) 0.231(6) 0.017(16) Uiso 1 1 d D . . . .

loop_
_atom_site_aniso_label
_atom_site_aniso_U_11
_atom_site_aniso_U_22
_atom_site_aniso_U_33
_atom_site_aniso_U_23
_atom_site_aniso_U_13
_atom_site_aniso_U_12
Ir1 0.0359(2) 0.0294(2) 0.0358(2) -0.00191(11) 0.01283(14) -0.00250(13)
P1 0.0383(10) 0.0318(10) 0.0360(9) -0.0018(7) 0.0119(7) -0.0014(8)
P2 0.0394(10) 0.0330(10) 0.0339(9) -0.0025(7) 0.0145(7) -0.0012(8)
N1 0.051(4) 0.045(4) 0.042(4) 0.000(3) 0.020(3) -0.006(3)
N2 0.046(4) 0.048(4) 0.040(3) -0.009(3) 0.018(3) -0.011(3)
B1 0.036(5) 0.046(6) 0.041(5) 0.000(4) 0.012(4) -0.010(4)
C1 0.033(4) 0.043(5) 0.045(4) 0.007(3) 0.014(3) 0.003(4)
C2 0.048(5) 0.052(6) 0.040(4) 0.012(4) 0.015(4) 0.014(4)
C3 0.042(5) 0.066(7) 0.054(5) 0.013(4) 0.025(4) 0.003(4)
C4 0.033(4) 0.043(5) 0.063(5) 0.011(4) 0.017(4) 0.000(4)
C5 0.039(5) 0.036(5) 0.047(4) 0.005(3) 0.009(3) 0.000(4)
C6 0.034(4) 0.042(5) 0.042(4) 0.003(3) 0.013(3) 0.002(4)
C7 0.054(5) 0.041(5) 0.042(4) -0.006(3) 0.019(4) -0.011(4)
C8 0.044(5) 0.040(5) 0.037(4) -0.004(3) 0.010(3) -0.004(4)
C9 0.046(5) 0.032(4) 0.050(4) -0.003(3) 0.014(4) 0.002(4)
C10 0.099(9) 0.033(5) 0.062(6) -0.017(4) 0.034(6) -0.008(5)
C11 0.075(7) 0.035(5) 0.066(6) -0.003(4) 0.031(5) -0.007(5)
C12 0.058(6) 0.043(6) 0.077(6) -0.009(5) 0.014(5) 0.008(5)
C13 0.046(5) 0.035(5) 0.044(4) 0.001(3) 0.008(4) 0.001(4)
C14 0.081(8) 0.043(6) 0.073(7) 0.006(5) -0.022(6) 0.010(6)
C15 0.040(5) 0.091(9) 0.076(7) 0.020(6) 0.013(5) 0.005(6)
C16 0.075(8) 0.104(10) 0.046(5) -0.006(6) 0.011(5) 0.005(7)
C17 0.056(5) 0.045(5) 0.038(4) 0.006(3) 0.021(4) 0.005(4)
C18 0.060(6) 0.045(5) 0.044(4) 0.004(4) 0.015(4) 0.014(4)
C19 0.090(8) 0.070(7) 0.033(4) -0.001(4) 0.006(4) 0.000(6)
C20 0.066(7) 0.077(8) 0.062(6) 0.025(5) 0.035(5) 0.007(6)
C21 0.048(5) 0.037(5) 0.048(4) -0.008(3) 0.018(4) 0.003(4)
C22 0.085(8) 0.043(6) 0.052(5) 0.001(4) 0.018(5) 0.023(5)
C23 0.049(6) 0.048(6) 0.094(8) -0.012(5) 0.029(5) 0.004(5)
C24 0.061(6) 0.048(6) 0.066(6) -0.022(5) 0.011(5) 0.007(5)
C31 0.052(6) 0.070(7) 0.062(6) 0.004(5) 0.015(5) 0.008(5)
C32 0.059(6) 0.059(7) 0.063(6) 0.011(5) 0.021(5) 0.013(5)
C33 0.064(7) 0.080(9) 0.077(7) -0.001(6) 0.015(6) 0.004(7)
C34 0.072(8) 0.062(8) 0.101(9) -0.004(7) -0.014(7) 0.009(7)
C35 0.054(6) 0.058(8) 0.108(9) 0.021(7) 0.020(6) 0.008(6)
C36 0.060(7) 0.072(8) 0.072(6) 0.016(6) 0.030(5) 0.010(6)
C37 0.084(9) 0.075(9) 0.101(9) -0.021(7) 0.037(8) -0.011(8)

loop_
_atom_type_symbol
_atom_type_description
_atom_type_scat_dispersion_real
_atom_type_scat_dispersion_imag
_atom_type_scat_source
C C 0.0181 0.0091 'International Tables Vol C Tables 4.2.6.8 and 6.1.1.4'
H H 0.0000 0.0000 'International Tables Vol C Tables 4.2.6.8 and 6.1.1.4'
N N 0.0311 0.0180 'International Tables Vol C Tables 4.2.6.8 and 6.1.1.4'
B B 0.0090 0.0039 'International Tables Vol C Tables 4.2.6.8 and 6.1.1.4'
P P 0.2955 0.4335 'International Tables Vol C Tables 4.2.6.8 and 6.1.1.4'
Ir Ir -4.7710 6.5667 'International Tables Vol C Tables 4.2.6.8 and 6.1.1.4'

loop_
_geom_angle_atom_site_label_1
_geom_angle_atom_site_label_2
_geom_angle_atom_site_label_3
_geom_angle
_geom_angle_site_symmetry_1
_geom_angle_site_symmetry_3
_geom_angle_publ_flag
B1 Ir1 P2 80.2(3) . . ?
B1 Ir1 P1 79.9(3) . . ?
P2 Ir1 P1 159.70(7) . . ?
B1 Ir1 H1IR 64(3) . . ?
P2 Ir1 H1IR 87(2) . . ?
P1 Ir1 H1IR 81(2) . . ?
B1 Ir1 H2IR 42(4) . . ?
P2 Ir1 H2IR 82(3) . . ?
P1 Ir1 H2IR 87(3) . . ?
H1IR Ir1 H2IR 106(4) . . ?
B1 Ir1 H3IR 131(4) . . ?
P2 Ir1 H3IR 102(4) . . ?
P1 Ir1 H3IR 95(4) . . ?
H1IR Ir1 H3IR 163(4) . . ?
H2IR Ir1 H3IR 90(5) . . ?
B1 Ir1 H4IR 140(3) . . ?
P2 Ir1 H4IR 92(3) . . ?
P1 Ir1 H4IR 101(3) . . ?
H1IR Ir1 H4IR 76(4) . . ?
H2IR Ir1 H4IR 173(4) . . ?
H3IR Ir1 H4IR 89(5) . . ?
C7 P1 C13 102.7(4) . . ?
C7 P1 C9 102.6(4) . . ?
C13 P1 C9 111.5(4) . . ?
C7 P1 Ir1 104.4(3) . . ?
C13 P1 Ir1 116.8(3) . . ?
C9 P1 Ir1 116.3(3) . . ?
C21 P2 C8 102.0(4) . . ?
C21 P2 C17 111.5(4) . . ?
C8 P2 C17 101.9(4) . . ?
C21 P2 Ir1 117.1(3) . . ?
C8 P2 Ir1 105.6(2) . . ?
C17 P2 Ir1 116.1(3) . . ?
C1 N1 B1 107.5(7) . . ?
C1 N1 C7 128.1(7) . . ?
B1 N1 C7 119.7(8) . . ?
C6 N2 B1 107.0(7) . . ?
C6 N2 C8 128.1(7) . . ?
B1 N2 C8 121.3(7) . . ?
N1 B1 N2 108.5(8) . . ?
N1 B1 Ir1 125.3(7) . . ?
N2 B1 Ir1 124.3(7) . . ?
N1 B1 H2IR 124(3) . . ?
N2 B1 H2IR 119(3) . . ?
Ir1 B1 H2IR 38.4(6) . . ?
C2 C1 N1 130.4(8) . . ?
C2 C1 C6 120.8(8) . . ?
N1 C1 C6 108.7(7) . . ?
C1 C2 C3 118.1(9) . . ?
C1 C2 H2 121.0 . . ?
C3 C2 H2 121.0 . . ?
C4 C3 C2 121.6(8) . . ?
C4 C3 H3 119.2 . . ?
C2 C3 H3 119.2 . . ?
C3 C4 C5 120.4(8) . . ?
C3 C4 H4 119.8 . . ?
C5 C4 H4 119.8 . . ?
C6 C5 C4 118.8(8) . . ?
C6 C5 H5 120.6 . . ?
C4 C5 H5 120.6 . . ?
C5 C6 N2 131.8(8) . . ?
C5 C6 C1 120.2(7) . . ?
N2 C6 C1 107.9(7) . . ?
N1 C7 P1 109.1(6) . . ?
N1 C7 H7A 109.9 . . ?
P1 C7 H7A 109.9 . . ?
N1 C7 H7B 109.9 . . ?
P1 C7 H7B 109.9 . . ?
H7A C7 H7B 108.3 . . ?
N2 C8 P2 107.5(6) . . ?
N2 C8 H8A 110.2 . . ?
P2 C8 H8A 110.2 . . ?
N2 C8 H8B 110.2 . . ?
P2 C8 H8B 110.2 . . ?
H8A C8 H8B 108.5 . . ?
C10 C9 C11 108.8(8) . . ?
C10 C9 C12 109.7(8) . . ?
C11 C9 C12 108.2(8) . . ?
C10 C9 P1 113.9(7) . . ?
C11 C9 P1 109.6(6) . . ?
C12 C9 P1 106.5(6) . . ?
C9 C10 H10A 109.5 . . ?
C9 C10 H10B 109.5 . . ?
H10A C10 H10B 109.5 . . ?
C9 C10 H10C 109.5 . . ?
H10A C10 H10C 109.5 . . ?
H10B C10 H10C 109.5 . . ?
C9 C11 H11A 109.5 . . ?
C9 C11 H11B 109.5 . . ?
H11A C11 H11B 109.5 . . ?
C9 C11 H11C 109.5 . . ?
H11A C11 H11C 109.5 . . ?
H11B C11 H11C 109.5 . . ?
C9 C12 H12A 109.5 . . ?
C9 C12 H12B 109.5 . . ?
H12A C12 H12B 109.5 . . ?
C9 C12 H12C 109.5 . . ?
H12A C12 H12C 109.5 . . ?
H12B C12 H12C 109.5 . . ?
C15 C13 C14 107.5(10) . . ?
C15 C13 C16 110.4(10) . . ?
C14 C13 C16 108.1(10) . . ?
C15 C13 P1 109.4(7) . . ?
C14 C13 P1 106.7(6) . . ?
C16 C13 P1 114.3(8) . . ?
C13 C14 H14A 109.5 . . ?
C13 C14 H14B 109.5 . . ?
H14A C14 H14B 109.5 . . ?
C13 C14 H14C 109.5 . . ?
H14A C14 H14C 109.5 . . ?
H14B C14 H14C 109.5 . . ?
C13 C15 H15A 109.5 . . ?
C13 C15 H15B 109.5 . . ?
H15A C15 H15B 109.5 . . ?
C13 C15 H15C 109.5 . . ?
H15A C15 H15C 109.5 . . ?
H15B C15 H15C 109.5 . . ?
C13 C16 H16A 109.5 . . ?
C13 C16 H16B 109.5 . . ?
H16A C16 H16B 109.5 . . ?
C13 C16 H16C 109.5 . . ?
H16A C16 H16C 109.5 . . ?
H16B C16 H16C 109.5 . . ?
C20 C17 C19 110.2(8) . . ?
C20 C17 C18 108.1(8) . . ?
C19 C17 C18 108.4(9) . . ?
C20 C17 P2 109.6(7) . . ?
C19 C17 P2 114.3(7) . . ?
C18 C17 P2 105.8(5) . . ?
C17 C18 H18A 109.5 . . ?
C17 C18 H18B 109.5 . . ?
H18A C18 H18B 109.5 . . ?
C17 C18 H18C 109.5 . . ?
H18A C18 H18C 109.5 . . ?
H18B C18 H18C 109.5 . . ?
C17 C19 H19A 109.5 . . ?
C17 C19 H19B 109.5 . . ?
H19A C19 H19B 109.5 . . ?
C17 C19 H19C 109.5 . . ?
H19A C19 H19C 109.5 . . ?
H19B C19 H19C 109.5 . . ?
C17 C20 H20A 109.5 . . ?
C17 C20 H20B 109.5 . . ?
H20A C20 H20B 109.5 . . ?
C17 C20 H20C 109.5 . . ?
H20A C20 H20C 109.5 . . ?
H20B C20 H20C 109.5 . . ?
C23 C21 C24 109.2(8) . . ?
C23 C21 C22 108.1(9) . . ?
C24 C21 C22 107.1(9) . . ?
C23 C21 P2 111.0(7) . . ?
C24 C21 P2 114.2(7) . . ?
C22 C21 P2 107.1(6) . . ?
C21 C22 H22A 109.5 . . ?
C21 C22 H22B 109.5 . . ?
H22A C22 H22B 109.5 . . ?
C21 C22 H22C 109.5 . . ?
H22A C22 H22C 109.5 . . ?
H22B C22 H22C 109.5 . . ?
C21 C23 H23A 109.5 . . ?
C21 C23 H23B 109.5 . . ?
H23A C23 H23B 109.5 . . ?
C21 C23 H23C 109.5 . . ?
H23A C23 H23C 109.5 . . ?
H23B C23 H23C 109.5 . . ?
C21 C24 H24A 109.5 . . ?
C21 C24 H24B 109.5 . . ?
H24A C24 H24B 109.5 . . ?
C21 C24 H24C 109.5 . . ?
H24A C24 H24C 109.5 . . ?
H24B C24 H24C 109.5 . . ?
C32 C31 C36 119.2(12) . . ?
C32 C31 C37 118.9(11) . . ?
C36 C31 C37 121.9(11) . . ?
C31 C32 C33 120.4(12) . . ?
C31 C32 H32 119.8 . . ?
C33 C32 H32 119.8 . . ?
C34 C33 C32 119.6(14) . . ?
C34 C33 H33 120.2 . . ?
C32 C33 H33 120.2 . . ?
C33 C34 C35 121.2(14) . . ?
C33 C34 H34 119.4 . . ?
C35 C34 H34 119.4 . . ?
C36 C35 C34 119.5(12) . . ?
C36 C35 H35 120.2 . . ?
C34 C35 H35 120.2 . . ?
C35 C36 C31 120.0(12) . . ?
C35 C36 H36 120.0 . . ?
C31 C36 H36 120.0 . . ?
C31 C37 H37A 109.5 . . ?
C31 C37 H37B 109.5 . . ?
H37A C37 H37B 109.5 . . ?
C31 C37 H37C 109.5 . . ?
H37A C37 H37C 109.5 . . ?
H37B C37 H37C 109.5 . . ?

loop_
_geom_bond_atom_site_label_1
_geom_bond_atom_site_label_2
_geom_bond_distance
_geom_bond_site_symmetry_2
_geom_bond_publ_flag
Ir1 B1 2.062(10) . ?
Ir1 P2 2.3248(19) . ?
Ir1 P1 2.3259(19) . ?
Ir1 H1IR 1.53(7) . ?
Ir1 H2IR 1.299(5) . ?
Ir1 H3IR 1.69(11) . ?
Ir1 H4IR 1.300(5) . ?
P1 C7 1.894(9) . ?
P1 C13 1.898(9) . ?
P1 C9 1.907(9) . ?
P2 C21 1.873(9) . ?
P2 C8 1.897(9) . ?
P2 C17 1.901(9) . ?
N1 C1 1.382(12) . ?
N1 B1 1.410(12) . ?
N1 C7 1.439(12) . ?
N2 C6 1.398(11) . ?
N2 B1 1.421(12) . ?
N2 C8 1.454(10) . ?
B1 H2IR 1.40(8) . ?
C1 C2 1.382(12) . ?
C1 C6 1.423(12) . ?
C2 C3 1.407(15) . ?
C2 H2 0.9500 . ?
C3 C4 1.383(14) . ?
C3 H3 0.9500 . ?
C4 C5 1.401(12) . ?
C4 H4 0.9500 . ?
C5 C6 1.389(12) . ?
C5 H5 0.9500 . ?
C7 H7A 0.9900 . ?
C7 H7B 0.9900 . ?
C8 H8A 0.9900 . ?
C8 H8B 0.9900 . ?
C9 C10 1.522(12) . ?
C9 C11 1.527(13) . ?
C9 C12 1.529(13) . ?
C10 H10A 0.9800 . ?
C10 H10B 0.9800 . ?
C10 H10C 0.9800 . ?
C11 H11A 0.9800 . ?
C11 H11B 0.9800 . ?
C11 H11C 0.9800 . ?
C12 H12A 0.9800 . ?
C12 H12B 0.9800 . ?
C12 H12C 0.9800 . ?
C13 C15 1.502(14) . ?
C13 C14 1.526(13) . ?
C13 C16 1.541(14) . ?
C14 H14A 0.9800 . ?
C14 H14B 0.9800 . ?
C14 H14C 0.9800 . ?
C15 H15A 0.9800 . ?
C15 H15B 0.9800 . ?
C15 H15C 0.9800 . ?
C16 H16A 0.9800 . ?
C16 H16B 0.9800 . ?
C16 H16C 0.9800 . ?
C17 C20 1.539(13) . ?
C17 C19 1.540(14) . ?
C17 C18 1.546(12) . ?
C18 H18A 0.9800 . ?
C18 H18B 0.9800 . ?
C18 H18C 0.9800 . ?
C19 H19A 0.9800 . ?
C19 H19B 0.9800 . ?
C19 H19C 0.9800 . ?
C20 H20A 0.9800 . ?
C20 H20B 0.9800 . ?
C20 H20C 0.9800 . ?
C21 C23 1.516(13) . ?
C21 C24 1.529(13) . ?
C21 C22 1.529(13) . ?
C22 H22A 0.9800 . ?
C22 H22B 0.9800 . ?
C22 H22C 0.9800 . ?
C23 H23A 0.9800 . ?
C23 H23B 0.9800 . ?
C23 H23C 0.9800 . ?
C24 H24A 0.9800 . ?
C24 H24B 0.9800 . ?
C24 H24C 0.9800 . ?
C31 C32 1.372(15) . ?
C31 C36 1.383(16) . ?
C31 C37 1.466(18) . ?
C32 C33 1.387(18) . ?
C32 H32 0.9500 . ?
C33 C34 1.33(2) . ?
C33 H33 0.9500 . ?
C34 C35 1.39(2) . ?
C34 H34 0.9500 . ?
C35 C36 1.365(19) . ?
C35 H35 0.9500 . ?
C36 H36 0.9500 . ?
C37 H37A 0.9800 . ?
C37 H37B 0.9800 . ?
C37 H37C 0.9800 . ?

loop_
_geom_torsion_atom_site_label_1
_geom_torsion_atom_site_label_2
_geom_torsion_atom_site_label_3
_geom_torsion_atom_site_label_4
_geom_torsion
_geom_torsion_site_symmetry_1
_geom_torsion_site_symmetry_2
_geom_torsion_site_symmetry_3
_geom_torsion_site_symmetry_4
_geom_torsion_publ_flag
C1 N1 B1 N2 -6.3(11) . . . . ?
C7 N1 B1 N2 -164.1(8) . . . . ?
C1 N1 B1 Ir1 158.7(7) . . . . ?
C7 N1 B1 Ir1 1.0(13) . . . . ?
C6 N2 B1 N1 6.3(11) . . . . ?
C8 N2 B1 N1 166.5(8) . . . . ?
C6 N2 B1 Ir1 -158.9(7) . . . . ?
C8 N2 B1 Ir1 1.3(13) . . . . ?
B1 N1 C1 C2 -174.4(9) . . . . ?
C7 N1 C1 C2 -19.1(16) . . . . ?
B1 N1 C1 C6 3.9(10) . . . . ?
C7 N1 C1 C6 159.2(9) . . . . ?
N1 C1 C2 C3 177.6(9) . . . . ?
C6 C1 C2 C3 -0.6(13) . . . . ?
C1 C2 C3 C4 1.0(14) . . . . ?
C2 C3 C4 C5 -1.7(15) . . . . ?
C3 C4 C5 C6 1.9(13) . . . . ?
C4 C5 C6 N2 -178.4(9) . . . . ?
C4 C5 C6 C1 -1.5(13) . . . . ?
B1 N2 C6 C5 173.4(10) . . . . ?
C8 N2 C6 C5 15.0(16) . . . . ?
B1 N2 C6 C1 -3.8(10) . . . . ?
C8 N2 C6 C1 -162.2(8) . . . . ?
C2 C1 C6 C5 0.9(13) . . . . ?
N1 C1 C6 C5 -177.7(8) . . . . ?
C2 C1 C6 N2 178.5(8) . . . . ?
N1 C1 C6 N2 -0.1(10) . . . . ?
C1 N1 C7 P1 -162.3(8) . . . . ?
B1 N1 C7 P1 -9.6(11) . . . . ?
C13 P1 C7 N1 134.9(7) . . . . ?
C9 P1 C7 N1 -109.2(7) . . . . ?
Ir1 P1 C7 N1 12.6(7) . . . . ?
C6 N2 C8 P2 162.1(7) . . . . ?
B1 N2 C8 P2 6.4(11) . . . . ?
C21 P2 C8 N2 -132.7(6) . . . . ?
C17 P2 C8 N2 111.9(6) . . . . ?
Ir1 P2 C8 N2 -9.9(6) . . . . ?
C7 P1 C13 C15 174.4(8) . . . . ?
C9 P1 C13 C15 65.2(9) . . . . ?
Ir1 P1 C13 C15 -72.1(8) . . . . ?
C7 P1 C13 C14 -69.5(8) . . . . ?
C9 P1 C13 C14 -178.8(8) . . . . ?
Ir1 P1 C13 C14 44.0(8) . . . . ?
C7 P1 C13 C16 50.0(9) . . . . ?
C9 P1 C13 C16 -59.2(9) . . . . ?
Ir1 P1 C13 C16 163.5(8) . . . . ?
C8 P2 C21 C23 -178.9(7) . . . . ?
C17 P2 C21 C23 -70.8(8) . . . . ?
Ir1 P2 C21 C23 66.4(7) . . . . ?
C8 P2 C21 C24 -55.0(8) . . . . ?
C17 P2 C21 C24 53.1(9) . . . . ?
Ir1 P2 C21 C24 -169.7(6) . . . . ?
C8 P2 C21 C22 63.3(8) . . . . ?
C17 P2 C21 C22 171.4(7) . . . . ?
Ir1 P2 C21 C22 -51.4(8) . . . . ?
C36 C31 C32 C33 -0.9(17) . . . . ?
C37 C31 C32 C33 179.0(12) . . . . ?
C31 C32 C33 C34 0.7(19) . . . . ?
C32 C33 C34 C35 -1(2) . . . . ?
C33 C34 C35 C36 1(2) . . . . ?
C34 C35 C36 C31 -1.6(18) . . . . ?
C32 C31 C36 C35 1.4(17) . . . . ?
C37 C31 C36 C35 -178.5(12) . . . . ?
